data_1534494
loop_
_publ_author_name
'Leineweber, A.'

_publ_section_title
;
 A re-interpretation of the crystal structure of "(N H4)2 (N H3) (Ni (N
 H3)2 Cl4)" in terms of (N H4)2-2z (Ni (N H3)2)z (Ni (N H3)2 Cl4)
;
_journal_name_full 'Journal of Solid State Chemistry'
_journal_page_first 198
_journal_page_last 202
_journal_volume 176
_journal_year 2003
_chemical_formula_sum 'Cl4 H13.696 N4 Ni1.152'
_chemical_name_systematic '(N H4)1.696 (Ni (N H3)2)0.152 (Ni (N H3)2 Cl4)'
_space_group_IT_number 139
_symmetry_space_group_name_Hall '-I 4 2'
_symmetry_space_group_name_H-M 'I 4/m m m'
_cell_angle_alpha 90
_cell_angle_beta 90
_cell_angle_gamma 90
_cell_formula_units_Z 2
_cell_length_a 7.7093
_cell_length_b 7.7093
_cell_length_c 7.9494
_cell_volume 472.459
_citation_journal_id_ASTM JSSCBI
_cod_data_source_file Leineweber_JSSCBI_2003_1038.cif
_cod_data_source_block H13.696Cl4N4Ni1.152
_cod_original_cell_volume 472.4591
_cod_original_formula_sum 'H13.696 Cl4 N4 Ni1.152'
_cod_database_code 1534494

loop_
_symmetry_equiv_pos_as_xyz
x,y,z
-y,x,z
-x,-y,z
y,-x,z
x,-y,-z
y,x,-z
-x,y,-z
-y,-x,-z
-x,-y,-z
y,-x,-z
x,y,-z
-y,x,-z
-x,y,z
-y,-x,z
x,-y,z
y,x,z
x+1/2,y+1/2,z+1/2
-y+1/2,x+1/2,z+1/2
-x+1/2,-y+1/2,z+1/2
y+1/2,-x+1/2,z+1/2
x+1/2,-y+1/2,-z+1/2
y+1/2,x+1/2,-z+1/2
-x+1/2,y+1/2,-z+1/2
-y+1/2,-x+1/2,-z+1/2
-x+1/2,-y+1/2,-z+1/2
y+1/2,-x+1/2,-z+1/2
x+1/2,y+1/2,-z+1/2
-y+1/2,x+1/2,-z+1/2
-x+1/2,y+1/2,z+1/2
-y+1/2,-x+1/2,z+1/2
x+1/2,-y+1/2,z+1/2
y+1/2,x+1/2,z+1/2

loop_
_atom_site_label
_atom_site_type_symbol
_atom_site_fract_x
_atom_site_fract_y
_atom_site_fract_z
_atom_site_occupancy
_atom_site_U_iso_or_equiv
H1 H+1 0.424 0.06 0.193 0.4809 0.0
H2 H+1 0.074 0.074 0.298 0.75 0.0
Ni1 Ni+2 0 0 0 1 0.0
Cl1 Cl-1 0.22913 0.22913 0 1 0.0
N2 N-3 0 0 0.2585 1 0.0
N1 N-3 0 0.5 0.25 1 0.0
Ni2 Ni+2 0 0.5 0 0.076 0.0
